data_7135103
loop_
_publ_author_name
'Tian, Liang'
'Cao, Yiman'
'Chen, Can'
'Ni, Zhigang'
'Fan, Cong'
'Mack, John'
'Dai, Peidi'
'Lu, Hua'
'Gai, Lizhi'

_publ_section_title
;
 Small is different: <i>N</i>,<i>N</i>-chelated organoboron complexes with
 seven-membered rings.
;
_journal_issue 94
_journal_name_full 'Chemical communications (Cambridge, England)'
_journal_page_first 18641
_journal_page_last 18644
_journal_paper_doi 10.1039/d5cc05461c
_journal_volume 61
_journal_year 2025
_chemical_formula_moiety 'C15 H13 B F2 N2 S'
_chemical_formula_sum 'C15 H13 B F2 N2 S'
_chemical_formula_weight 302.14
_space_group_crystal_system monoclinic
_space_group_IT_number 14
_space_group_name_Hall '-P 2ybc'
_space_group_name_H-M_alt 'P 1 21/c 1'
_atom_sites_solution_hydrogens geom
_atom_sites_solution_primary dual
_audit_creation_date 2024-12-24
_audit_creation_method
;
Olex2 1.5
(compiled 2024.02.16 svn.r378c4104 for OlexSys, GUI svn.r6928)
;
_audit_update_record
;
2025-08-23 deposited with the CCDC.	2025-10-22 downloaded from the CCDC.
;
_cell_angle_alpha 90
_cell_angle_beta 95.392(3)
_cell_angle_gamma 90
_cell_formula_units_Z 4
_cell_length_a 6.9891(5)
_cell_length_b 13.5514(10)
_cell_length_c 14.4026(11)
_cell_measurement_reflns_used 8633
_cell_measurement_temperature 298.00
_cell_measurement_theta_max 30.540
_cell_measurement_theta_min 2.841
_cell_volume 1358.06(17)
_computing_cell_refinement 'SAINT V8.40B (?, 2016)'
_computing_data_reduction 'SAINT V8.40B (?, 2016)'
_computing_molecular_graphics 'Olex2 1.5 (Dolomanov et al., 2009)'
_computing_publication_material 'Olex2 1.5 (Dolomanov et al., 2009)'
_computing_structure_refinement 'XL  (Sheldrick, 2008)'
_computing_structure_solution 'SHELXT 2018/2 (Sheldrick, 2018)'
_diffrn_ambient_temperature 298.00
_diffrn_measured_fraction_theta_full 0.998
_diffrn_measured_fraction_theta_max 0.941
_diffrn_measurement_device_type 'Bruker D8 Venture'
_diffrn_measurement_method '\f and \w scans'
_diffrn_radiation_type MoK\a
_diffrn_radiation_wavelength 0.71073
_diffrn_reflns_av_R_equivalents 0.0545
_diffrn_reflns_av_unetI/netI 0.0460
_diffrn_reflns_Laue_measured_fraction_full 0.998
_diffrn_reflns_Laue_measured_fraction_max 0.941
_diffrn_reflns_limit_h_max 11
_diffrn_reflns_limit_h_min -10
_diffrn_reflns_limit_k_max 22
_diffrn_reflns_limit_k_min -19
_diffrn_reflns_limit_l_max 23
_diffrn_reflns_limit_l_min -20
_diffrn_reflns_number 37543
_diffrn_reflns_point_group_measured_fraction_full 0.998
_diffrn_reflns_point_group_measured_fraction_max 0.941
_diffrn_reflns_theta_full 25.242
_diffrn_reflns_theta_max 35.522
_diffrn_reflns_theta_min 2.841
_diffrn_source_current 1.6
_diffrn_source_power 0.08
_diffrn_source_voltage 50.0
_diffrn_standards_number 0
_exptl_absorpt_coefficient_mu 0.254
_exptl_absorpt_correction_T_max 0.7470
_exptl_absorpt_correction_T_min 0.6888
_exptl_absorpt_correction_type multi-scan
_exptl_absorpt_process_details
;
SADABS-2016/2 (Bruker,2016/2) was used for absorption correction.
wR2(int) was 0.0957 before and 0.0662 after correction.
The Ratio of minimum to maximum transmission is 0.9221.
The \l/2 correction factor is Not present.
;
_exptl_crystal_colour brown
_exptl_crystal_colour_primary brown
_exptl_crystal_density_diffrn 1.478
_exptl_crystal_description block
_exptl_crystal_F_000 624
_exptl_crystal_size_max 0.1
_exptl_crystal_size_mid 0.09
_exptl_crystal_size_min 0.08
_refine_diff_density_max 0.356
_refine_diff_density_min -0.215
_refine_diff_density_rms 0.052
_refine_ls_extinction_method none
_refine_ls_goodness_of_fit_ref 1.073
_refine_ls_hydrogen_treatment constr
_refine_ls_matrix_type full
_refine_ls_number_parameters 192
_refine_ls_number_reflns 5854
_refine_ls_number_restraints 0
_refine_ls_restrained_S_all 1.073
_refine_ls_R_factor_all 0.0844
_refine_ls_R_factor_gt 0.0479
_refine_ls_shift/su_max 0.001
_refine_ls_shift/su_mean 0.000
_refine_ls_structure_factor_coef Fsqd
_refine_ls_weighting_details 'w=1/[\s^2^(Fo^2^)+(0.0717P)^2^+0.1966P] where P=(Fo^2^+2Fc^2^)/3'
_refine_ls_weighting_scheme calc
_refine_ls_wR_factor_gt 0.1323
_refine_ls_wR_factor_ref 0.1548
_reflns_Friedel_coverage 0.000
_reflns_number_gt 3727
_reflns_number_total 5854
_reflns_threshold_expression 'I > 2\s(I)'
_cod_data_source_file d5cc05461c2.cif
_cod_data_source_block mo241224a
_cod_depositor_comments 'Adding full bibliography for 7135102--7135103.cif.'
_cod_database_code 7135103
_shelx_shelxl_version_number 2018/3
_shelx_space_group_comment
;
The symmetry employed for this shelxl refinement is uniquely defined
by the following loop, which should always be used as a source of
symmetry information in preference to the above space-group names.
They are only intended as comments.
;
_shelx_estimated_absorpt_t_max 0.980
_shelx_estimated_absorpt_t_min 0.975
_olex2_refinement_description
;
1. Fixed Uiso
 At 1.2 times of:
  All C(H) groups
 At 1.5 times of:
  All C(H,H,H) groups
2.a Aromatic/amide H refined with riding coordinates:
 C2(H2), C3(H3), C6(H6), C7(H7), C8(H8), C9(H9), C12(H12)
2.b Idealised Me refined as rotating group:
 C14(H14A,H14B,H14C), C15(H15A,H15B,H15C)
;
_olex2_submission_special_instructions 'No special instructions were received'

loop_
_space_group_symop_operation_xyz
'x, y, z'
'-x, y+1/2, -z+1/2'
'-x, -y, -z'
'x, -y-1/2, z-1/2'

loop_
_atom_site_label
_atom_site_type_symbol
_atom_site_fract_x
_atom_site_fract_y
_atom_site_fract_z
_atom_site_U_iso_or_equiv
_atom_site_adp_type
_atom_site_occupancy
_atom_site_site_symmetry_order
_atom_site_calc_flag
_atom_site_refinement_flags_posn
_atom_site_refinement_flags_adp
_atom_site_refinement_flags_occupancy
_atom_site_disorder_assembly
_atom_site_disorder_group
S1 S 0.74296(5) 0.38564(3) 0.60159(2) 0.04575(12) Uani 1 1 d . . . . .
F1 F 0.56283(14) 0.45262(7) 0.27790(6) 0.0603(3) Uani 1 1 d . . . . .
F2 F 0.88565(15) 0.42639(6) 0.28722(6) 0.0591(3) Uani 1 1 d . . . . .
N1 N 0.77414(15) 0.58642(8) 0.32159(7) 0.0366(2) Uani 1 1 d . . . . .
N2 N 0.73363(14) 0.42807(7) 0.42709(7) 0.0360(2) Uani 1 1 d . . . . .
C1 C 0.74239(16) 0.47003(9) 0.51169(8) 0.0371(2) Uani 1 1 d . . . . .
C2 C 0.74625(19) 0.57064(10) 0.53732(9) 0.0429(3) Uani 1 1 d . . . . .
H2 H 0.744551 0.583129 0.600728 0.052 Uiso 1 1 calc R U . . .
C3 C 0.75212(19) 0.65201(10) 0.48200(9) 0.0419(3) Uani 1 1 d . . . . .
H3 H 0.747020 0.711441 0.513973 0.050 Uiso 1 1 calc R U . . .
C4 C 0.76439(17) 0.66286(9) 0.38607(9) 0.0373(2) Uani 1 1 d . . . . .
C5 C 0.71987(18) 0.32421(9) 0.43217(9) 0.0392(2) Uani 1 1 d . . . . .
C6 C 0.6978(3) 0.25765(11) 0.35832(11) 0.0534(3) Uani 1 1 d . . . . .
H6 H 0.692925 0.279590 0.296962 0.064 Uiso 1 1 calc R U . . .
C7 C 0.6831(3) 0.15829(12) 0.37808(13) 0.0620(4) Uani 1 1 d . . . . .
H7 H 0.666043 0.113384 0.329179 0.074 Uiso 1 1 calc R U . . .
C8 C 0.6934(3) 0.12386(11) 0.46948(14) 0.0622(4) Uani 1 1 d . . . . .
H8 H 0.686473 0.056437 0.480716 0.075 Uiso 1 1 calc R U . . .
C9 C 0.7137(2) 0.18860(11) 0.54339(12) 0.0540(3) Uani 1 1 d . . . . .
H9 H 0.718942 0.166056 0.604564 0.065 Uiso 1 1 calc R U . . .
C10 C 0.72602(19) 0.28896(10) 0.52372(9) 0.0426(3) Uani 1 1 d . . . . .
C11 C 0.7871(2) 0.75322(9) 0.34075(10) 0.0434(3) Uani 1 1 d . . . . .
C12 C 0.8141(2) 0.73110(11) 0.24927(11) 0.0530(3) Uani 1 1 d . . . . .
H12 H 0.835030 0.776596 0.202942 0.064 Uiso 1 1 calc R U . . .
C13 C 0.8048(2) 0.62942(10) 0.23826(10) 0.0467(3) Uani 1 1 d . . . . .
C14 C 0.8157(3) 0.57451(13) 0.14944(11) 0.0667(5) Uani 1 1 d . . . . .
H14A H 0.921670 0.529198 0.156252 0.100 Uiso 1 1 calc R U . . .
H14B H 0.834078 0.620291 0.100192 0.100 Uiso 1 1 calc R U . . .
H14C H 0.698383 0.538631 0.134581 0.100 Uiso 1 1 calc R U . . .
C15 C 0.7831(3) 0.85460(11) 0.38177(12) 0.0548(4) Uani 1 1 d . . . . .
H15A H 0.671853 0.861284 0.415624 0.082 Uiso 1 1 calc R U . . .
H15B H 0.777824 0.902701 0.332662 0.082 Uiso 1 1 calc R U . . .
H15C H 0.896984 0.864828 0.423322 0.082 Uiso 1 1 calc R U . . .
B1 B 0.7382(2) 0.47527(10) 0.32658(9) 0.0385(3) Uani 1 1 d . . . . .

loop_
_atom_site_aniso_label
_atom_site_aniso_U_11
_atom_site_aniso_U_22
_atom_site_aniso_U_33
_atom_site_aniso_U_23
_atom_site_aniso_U_13
_atom_site_aniso_U_12
S1 0.0533(2) 0.0494(2) 0.03414(17) 0.00497(12) 0.00198(13) -0.00144(13)
F1 0.0732(6) 0.0548(5) 0.0485(5) 0.0031(4) -0.0177(4) -0.0209(4)
F2 0.0873(6) 0.0436(4) 0.0514(5) 0.0037(4) 0.0328(5) 0.0151(4)
N1 0.0430(5) 0.0340(5) 0.0328(5) -0.0009(4) 0.0035(4) -0.0003(4)
N2 0.0396(5) 0.0345(5) 0.0343(5) -0.0005(4) 0.0052(4) -0.0011(4)
C1 0.0367(5) 0.0416(6) 0.0330(5) 0.0006(4) 0.0027(4) -0.0013(4)
C2 0.0515(7) 0.0444(7) 0.0329(5) -0.0061(5) 0.0037(5) -0.0043(5)
C3 0.0468(6) 0.0382(6) 0.0410(6) -0.0086(5) 0.0052(5) -0.0033(5)
C4 0.0385(5) 0.0334(5) 0.0400(6) -0.0042(4) 0.0038(4) -0.0011(4)
C5 0.0420(6) 0.0359(6) 0.0403(6) 0.0019(4) 0.0068(5) -0.0002(4)
C6 0.0768(10) 0.0399(7) 0.0444(7) -0.0009(5) 0.0112(7) -0.0025(6)
C7 0.0895(12) 0.0387(7) 0.0591(9) -0.0028(6) 0.0136(8) -0.0029(7)
C8 0.0819(12) 0.0375(7) 0.0682(10) 0.0079(7) 0.0128(9) -0.0002(7)
C9 0.0644(9) 0.0460(7) 0.0515(8) 0.0132(6) 0.0055(6) 0.0014(6)
C10 0.0435(6) 0.0424(6) 0.0418(6) 0.0051(5) 0.0043(5) 0.0007(5)
C11 0.0485(6) 0.0342(6) 0.0471(7) -0.0013(5) 0.0023(5) 0.0000(5)
C12 0.0761(10) 0.0382(6) 0.0448(7) 0.0067(5) 0.0069(7) -0.0001(6)
C13 0.0646(8) 0.0398(6) 0.0363(6) 0.0037(5) 0.0075(6) 0.0008(5)
C14 0.1160(15) 0.0491(8) 0.0366(7) 0.0020(6) 0.0152(8) 0.0062(9)
C15 0.0662(9) 0.0365(6) 0.0614(9) -0.0043(6) 0.0044(7) -0.0026(6)
B1 0.0488(7) 0.0342(6) 0.0327(6) -0.0020(5) 0.0052(5) -0.0004(5)

loop_
_atom_type_symbol
_atom_type_description
_atom_type_scat_dispersion_real
_atom_type_scat_dispersion_imag
_atom_type_scat_source
C C 0.0033 0.0016 'International Tables Vol C Tables 4.2.6.8 and 6.1.1.4'
H H 0.0000 0.0000 'International Tables Vol C Tables 4.2.6.8 and 6.1.1.4'
B B 0.0013 0.0007 'International Tables Vol C Tables 4.2.6.8 and 6.1.1.4'
F F 0.0171 0.0103 'International Tables Vol C Tables 4.2.6.8 and 6.1.1.4'
N N 0.0061 0.0033 'International Tables Vol C Tables 4.2.6.8 and 6.1.1.4'
S S 0.1246 0.1234 'International Tables Vol C Tables 4.2.6.8 and 6.1.1.4'

loop_
_geom_angle_atom_site_label_1
_geom_angle_atom_site_label_2
_geom_angle_atom_site_label_3
_geom_angle
_geom_angle_site_symmetry_1
_geom_angle_site_symmetry_3
_geom_angle_publ_flag
C10 S1 C1 91.17(6) . . ?
C4 N1 B1 132.86(10) . . ?
C13 N1 C4 106.78(10) . . ?
C13 N1 B1 120.01(11) . . ?
C1 N2 C5 111.89(10) . . ?
C1 N2 B1 130.96(10) . . ?
C5 N2 B1 117.15(10) . . ?
N2 C1 S1 113.40(9) . . ?
N2 C1 C2 130.17(11) . . ?
C2 C1 S1 116.40(9) . . ?
C1 C2 H2 115.5 . . ?
C3 C2 C1 128.99(12) . . ?
C3 C2 H2 115.5 . . ?
C2 C3 H3 114.0 . . ?
C2 C3 C4 132.04(12) . . ?
C4 C3 H3 114.0 . . ?
N1 C4 C3 126.13(11) . . ?
N1 C4 C11 108.84(11) . . ?
C3 C4 C11 124.79(12) . . ?
C6 C5 N2 127.52(12) . . ?
C6 C5 C10 119.36(12) . . ?
C10 C5 N2 113.11(11) . . ?
C5 C6 H6 120.7 . . ?
C7 C6 C5 118.62(14) . . ?
C7 C6 H6 120.7 . . ?
C6 C7 H7 119.2 . . ?
C6 C7 C8 121.54(16) . . ?
C8 C7 H7 119.2 . . ?
C7 C8 H8 119.7 . . ?
C9 C8 C7 120.67(14) . . ?
C9 C8 H8 119.7 . . ?
C8 C9 H9 121.0 . . ?
C8 C9 C10 117.95(14) . . ?
C10 C9 H9 121.0 . . ?
C5 C10 S1 110.38(10) . . ?
C9 C10 S1 127.74(11) . . ?
C9 C10 C5 121.85(13) . . ?
C4 C11 C15 127.59(13) . . ?
C12 C11 C4 106.60(11) . . ?
C12 C11 C15 125.80(13) . . ?
C11 C12 H12 125.8 . . ?
C11 C12 C13 108.38(13) . . ?
C13 C12 H12 125.8 . . ?
N1 C13 C12 109.39(12) . . ?
N1 C13 C14 124.46(13) . . ?
C12 C13 C14 126.09(13) . . ?
C13 C14 H14A 109.5 . . ?
C13 C14 H14B 109.5 . . ?
C13 C14 H14C 109.5 . . ?
H14A C14 H14B 109.5 . . ?
H14A C14 H14C 109.5 . . ?
H14B C14 H14C 109.5 . . ?
C11 C15 H15A 109.5 . . ?
C11 C15 H15B 109.5 . . ?
C11 C15 H15C 109.5 . . ?
H15A C15 H15B 109.5 . . ?
H15A C15 H15C 109.5 . . ?
H15B C15 H15C 109.5 . . ?
F1 B1 F2 109.99(11) . . ?
F1 B1 N1 109.58(11) . . ?
F1 B1 N2 106.22(10) . . ?
F2 B1 N1 108.59(11) . . ?
F2 B1 N2 105.04(10) . . ?
N1 B1 N2 117.23(10) . . ?

loop_
_geom_bond_atom_site_label_1
_geom_bond_atom_site_label_2
_geom_bond_distance
_geom_bond_site_symmetry_2
_geom_bond_publ_flag
S1 C1 1.7272(12) . ?
S1 C10 1.7215(14) . ?
F1 B1 1.3881(17) . ?
F2 B1 1.3899(16) . ?
N1 C4 1.3971(15) . ?
N1 C13 1.3690(16) . ?
N1 B1 1.5299(17) . ?
N2 C1 1.3408(15) . ?
N2 C5 1.4132(16) . ?
N2 B1 1.5856(17) . ?
C1 C2 1.4121(18) . ?
C2 H2 0.9300 . ?
C2 C3 1.3632(19) . ?
C3 H3 0.9300 . ?
C3 C4 1.4001(18) . ?
C4 C11 1.4037(18) . ?
C5 C6 1.3920(19) . ?
C5 C10 1.3993(18) . ?
C6 H6 0.9300 . ?
C6 C7 1.382(2) . ?
C7 H7 0.9300 . ?
C7 C8 1.392(3) . ?
C8 H8 0.9300 . ?
C8 C9 1.376(2) . ?
C9 H9 0.9300 . ?
C9 C10 1.394(2) . ?
C11 C12 1.381(2) . ?
C11 C15 1.4967(19) . ?
C12 H12 0.9300 . ?
C12 C13 1.388(2) . ?
C13 C14 1.488(2) . ?
C14 H14A 0.9600 . ?
C14 H14B 0.9600 . ?
C14 H14C 0.9600 . ?
C15 H15A 0.9600 . ?
C15 H15B 0.9600 . ?
C15 H15C 0.9600 . ?

loop_
_geom_torsion_atom_site_label_1
_geom_torsion_atom_site_label_2
_geom_torsion_atom_site_label_3
_geom_torsion_atom_site_label_4
_geom_torsion
_geom_torsion_site_symmetry_1
_geom_torsion_site_symmetry_2
_geom_torsion_site_symmetry_3
_geom_torsion_site_symmetry_4
_geom_torsion_publ_flag
S1 C1 C2 C3 177.98(12) . . . . ?
N1 C4 C11 C12 -1.08(15) . . . . ?
N1 C4 C11 C15 178.80(13) . . . . ?
N2 C1 C2 C3 -3.8(2) . . . . ?
N2 C5 C6 C7 -178.67(15) . . . . ?
N2 C5 C10 S1 1.44(14) . . . . ?
N2 C5 C10 C9 179.71(13) . . . . ?
C1 S1 C10 C5 -0.20(10) . . . . ?
C1 S1 C10 C9 -178.35(14) . . . . ?
C1 N2 C5 C6 176.23(14) . . . . ?
C1 N2 C5 C10 -2.32(15) . . . . ?
C1 N2 B1 F1 -117.29(13) . . . . ?
C1 N2 B1 F2 126.16(13) . . . . ?
C1 N2 B1 N1 5.53(19) . . . . ?
C1 C2 C3 C4 -3.2(3) . . . . ?
C2 C3 C4 N1 -0.1(2) . . . . ?
C2 C3 C4 C11 -173.71(14) . . . . ?
C3 C4 C11 C12 173.50(13) . . . . ?
C3 C4 C11 C15 -6.6(2) . . . . ?
C4 N1 C13 C12 -0.09(16) . . . . ?
C4 N1 C13 C14 -177.16(16) . . . . ?
C4 N1 B1 F1 104.75(15) . . . . ?
C4 N1 B1 F2 -135.08(13) . . . . ?
C4 N1 B1 N2 -16.3(2) . . . . ?
C4 C11 C12 C13 1.02(18) . . . . ?
C5 N2 C1 S1 2.16(13) . . . . ?
C5 N2 C1 C2 -176.09(13) . . . . ?
C5 N2 B1 F1 63.39(13) . . . . ?
C5 N2 B1 F2 -53.15(14) . . . . ?
C5 N2 B1 N1 -173.78(10) . . . . ?
C5 C6 C7 C8 -1.1(3) . . . . ?
C6 C5 C10 S1 -177.24(11) . . . . ?
C6 C5 C10 C9 1.0(2) . . . . ?
C6 C7 C8 C9 1.7(3) . . . . ?
C7 C8 C9 C10 -0.8(3) . . . . ?
C8 C9 C10 S1 177.44(13) . . . . ?
C8 C9 C10 C5 -0.5(2) . . . . ?
C10 S1 C1 N2 -1.15(10) . . . . ?
C10 S1 C1 C2 177.35(10) . . . . ?
C10 C5 C6 C7 -0.2(2) . . . . ?
C11 C12 C13 N1 -0.59(19) . . . . ?
C11 C12 C13 C14 176.43(17) . . . . ?
C13 N1 C4 C3 -173.77(13) . . . . ?
C13 N1 C4 C11 0.72(14) . . . . ?
C13 N1 B1 F1 -67.46(15) . . . . ?
C13 N1 B1 F2 52.70(16) . . . . ?
C13 N1 B1 N2 171.45(12) . . . . ?
C15 C11 C12 C13 -178.87(14) . . . . ?
B1 N1 C4 C3 13.3(2) . . . . ?
B1 N1 C4 C11 -172.24(12) . . . . ?
B1 N1 C13 C12 173.96(13) . . . . ?
B1 N1 C13 C14 -3.1(2) . . . . ?
B1 N2 C1 S1 -177.19(10) . . . . ?
B1 N2 C1 C2 4.6(2) . . . . ?
B1 N2 C5 C6 -4.33(19) . . . . ?
B1 N2 C5 C10 177.12(11) . . . . ?
